data_1011215
loop_
_publ_author_name
'Hey, M H'
'Bannister, F A'

_publ_section_title 'Russellite, a new British mineral'
_journal_coden_ASTM MIASA6
_journal_name_full
;
Mineralogical Magazine and Journal of the Mineralogical Society (1876-
1968)
;
_journal_page_first 41
_journal_page_last 55
_journal_paper_doi 10.1180/minmag.1938.25.161.01
_journal_volume 25
_journal_year 1938
_chemical_compound_source
;
from Dinas Castle tungsten mine, Cornwall and synthetic
;
_chemical_formula_analytical 'Bi1.14 W0.4 O3'
_chemical_formula_structural 'Bi4.5 W1.6 O16'
_chemical_formula_sum 'Bi4.5 O16 W1.6'
_chemical_name_mineral Russellite
_chemical_name_systematic 'Bismuth tungsten oxide *'
_space_group_IT_number 141
_symmetry_cell_setting tetragonal
_symmetry_space_group_name_Hall 'I 4bw 2bw -1bw'
_symmetry_space_group_name_H-M 'I 41/a m d :1'
_cell_angle_alpha 90
_cell_angle_beta 90
_cell_angle_gamma 90
_cell_formula_units_Z 1
_cell_length_a 5.42(3)
_cell_length_b 5.42(3)
_cell_length_c 11.3(3)
_cell_volume 332.0
_exptl_crystal_density_meas 7.35(2)
_cod_original_sg_symbol_H-M 'I 41/a m d S'
_cod_database_code 1011215

loop_
_symmetry_equiv_pos_as_xyz
x,y,z
-x,-y,z
x,1/2+y,1/4-z
-x,1/2-y,1/4-z
-x,y,z
x,-y,z
-x,1/2+y,1/4-z
x,1/2-y,1/4-z
y,x,-z
-y,-x,-z
y,1/2+x,1/4+z
-y,1/2-x,1/4+z
-y,x,-z
y,-x,-z
-y,1/2+x,1/4+z
y,1/2-x,1/4+z
1/2+x,1/2+y,1/2+z
1/2-x,1/2-y,1/2+z
1/2+x,y,3/4-z
1/2-x,-y,3/4-z
1/2-x,1/2+y,1/2+z
1/2+x,1/2-y,1/2+z
1/2-x,y,3/4-z
1/2+x,-y,3/4-z
1/2+y,1/2+x,1/2-z
1/2-y,1/2-x,1/2-z
1/2+y,x,3/4+z
1/2-y,-x,3/4+z
1/2-y,1/2+x,1/2-z
1/2+y,1/2-x,1/2-z
1/2-y,x,3/4+z
1/2+y,-x,3/4+z

loop_
_atom_site_label
_atom_site_type_symbol
_atom_site_symmetry_multiplicity
_atom_site_Wyckoff_symbol
_atom_site_fract_x
_atom_site_fract_y
_atom_site_fract_z
_atom_site_occupancy
_atom_site_attached_hydrogens
_atom_site_calc_flag
Bi1 Bi5+ 8 e 0. 0. 0.230(5) 0.5625 0 d
W1 W6+ 8 e 0. 0. 0.230(5) 0.2 0 d
O1 O2- 16 f 0.29 0.25 0.125 1. 0 d

loop_
_atom_type_symbol
_atom_type_oxidation_number
Bi5+ 5.000
W6+ 6.000
O2- -2.000
